data_7002704
loop_
_publ_author_name
'Cowley, Michael J.'
'Lynam, Jason M.'
'Moneypenny, Robert S.'
'Whitwood, Adrian C.'
'Wilson, Alastair J.'

_publ_section_title
;
 Ruthenium alkynyl, carbene and alkenyl complexes containing pendant
 uracil groups: an investigation into the formation of
 alkenyl-phosphonio complexes
;
_journal_issue 43
_journal_name_full 'Dalton Transactions'
_journal_page_first 9529
_journal_page_last 9542
_journal_paper_doi 10.1039/b912855g
_journal_year 2009
_chemical_formula_moiety 'C65 H54 N2 O2 P3 Ru, C F3 O3 S'
_chemical_formula_sum 'C66 H54 F3 N2 O5 P3 Ru S'
_chemical_formula_weight 1238.15
_chemical_name_systematic
;
?
;
_space_group_IT_number 14
_symmetry_cell_setting monoclinic
_symmetry_space_group_name_Hall '-P 2yn'
_symmetry_space_group_name_H-M 'P 1 21/n 1'
_atom_sites_solution_hydrogens geom
_atom_sites_solution_primary direct
_atom_sites_solution_secondary difmap
_audit_creation_method SHELXL-97
_cell_angle_alpha 90.00
_cell_angle_beta 101.392(4)
_cell_angle_gamma 90.00
_cell_formula_units_Z 4
_cell_length_a 13.375(2)
_cell_length_b 18.319(3)
_cell_length_c 23.489(4)
_cell_measurement_reflns_used 1924
_cell_measurement_temperature 110(2)
_cell_measurement_theta_max 20.34
_cell_measurement_theta_min 2.22
_cell_volume 5641.8(16)
_computing_cell_refinement 'Bruker SMART'
_computing_data_collection 'Bruker SMART'
_computing_data_reduction 'Bruker SAINT'
_computing_molecular_graphics 'Bruker SHELXTL'
_computing_publication_material 'Bruker SHELXTL'
_computing_structure_refinement 'SHELXL-97 (Sheldrick, 1997)'
_computing_structure_solution 'SHELXS-97 (Sheldrick, 1997)'
_diffrn_ambient_temperature 110(2)
_diffrn_measured_fraction_theta_full 0.994
_diffrn_measured_fraction_theta_max 0.994
_diffrn_measurement_device_type 'CCD area detector'
_diffrn_measurement_method 'phi and omega scans'
_diffrn_radiation_monochromator graphite
_diffrn_radiation_source 'fine-focus sealed tube'
_diffrn_radiation_type MoK\a
_diffrn_radiation_wavelength 0.71073
_diffrn_reflns_av_R_equivalents 0.1291
_diffrn_reflns_av_sigmaI/netI 0.1410
_diffrn_reflns_limit_h_max 15
_diffrn_reflns_limit_h_min -15
_diffrn_reflns_limit_k_max 21
_diffrn_reflns_limit_k_min -21
_diffrn_reflns_limit_l_max 22
_diffrn_reflns_limit_l_min -27
_diffrn_reflns_number 31806
_diffrn_reflns_theta_full 25.09
_diffrn_reflns_theta_max 25.09
_diffrn_reflns_theta_min 1.42
_exptl_absorpt_coefficient_mu 0.464
_exptl_absorpt_correction_T_max 0.986
_exptl_absorpt_correction_T_min 0.789
_exptl_absorpt_correction_type multi-scan
_exptl_absorpt_process_details 'SADABS v2.03; (Sheldrick)'
_exptl_crystal_colour yellow
_exptl_crystal_density_diffrn 1.458
_exptl_crystal_density_method 'not measured'
_exptl_crystal_description needle
_exptl_crystal_F_000 2544
_exptl_crystal_size_max 0.18
_exptl_crystal_size_mid 0.04
_exptl_crystal_size_min 0.03
_refine_diff_density_max 0.738
_refine_diff_density_min -0.972
_refine_diff_density_rms 0.100
_refine_ls_extinction_method none
_refine_ls_goodness_of_fit_ref 0.952
_refine_ls_hydrogen_treatment mixed
_refine_ls_matrix_type full
_refine_ls_number_parameters 737
_refine_ls_number_reflns 9957
_refine_ls_number_restraints 0
_refine_ls_restrained_S_all 0.952
_refine_ls_R_factor_all 0.1234
_refine_ls_R_factor_gt 0.0529
_refine_ls_shift/su_max 0.001
_refine_ls_shift/su_mean 0.000
_refine_ls_structure_factor_coef Fsqd
_refine_ls_weighting_details 'calc w=1/[\s^2^(Fo^2^)+(0.0371P)^2^+0.0000P] where P=(Fo^2^+2Fc^2^)/3'
_refine_ls_weighting_scheme calc
_refine_ls_wR_factor_gt 0.0951
_refine_ls_wR_factor_ref 0.1175
_reflns_number_gt 5746
_reflns_number_total 9957
_reflns_threshold_expression >2sigma(I)
_cod_data_source_file b912855g.txt
_cod_data_source_block CCDC737834_compound6a[OTf]
_cod_depositor_comments
;
The following automatic conversions were performed:
'_symmetry_cell_setting' value 'Monoclinic' changed to 'monoclinic'
according to '/home/saulius/struct/CIF-dictionaries/cif_core.dic'
dictionary named 'cif_core.dic' version 2.4.1 from 2010-06-29.

Automatic conversion script
Id: cif_fix_enum 1527 2010-12-29 10:47:43Z saulius 
;
_cod_original_cell_volume 5641.5(16)
_cod_original_sg_symbol_H-M P2(1)/n
_cod_database_code 7002704

loop_
_symmetry_equiv_pos_as_xyz
'x, y, z'
'-x+1/2, y+1/2, -z+1/2'
'-x, -y, -z'
'x-1/2, -y-1/2, z-1/2'

loop_
_atom_site_label
_atom_site_type_symbol
_atom_site_fract_x
_atom_site_fract_y
_atom_site_fract_z
_atom_site_U_iso_or_equiv
_atom_site_adp_type
_atom_site_occupancy
_atom_site_symmetry_multiplicity
_atom_site_calc_flag
_atom_site_refinement_flags
_atom_site_disorder_assembly
_atom_site_disorder_group
C1 C 1.0175(4) 0.7848(3) 0.5178(2) 0.0256(13) Uani 1 1 d . . .
H1 H 1.0317 0.7323 0.5107 0.031 Uiso 1 1 calc R . .
C2 C 1.0548(4) 0.8239(3) 0.5693(2) 0.0258(12) Uani 1 1 d . . .
H2 H 1.0998 0.8037 0.6049 0.031 Uiso 1 1 calc R . .
C3 C 1.0248(4) 0.8983(3) 0.5604(2) 0.0251(13) Uani 1 1 d . . .
H3 H 1.0445 0.9396 0.5881 0.030 Uiso 1 1 calc R . .
C4 C 0.9683(4) 0.9030(3) 0.5033(2) 0.0230(13) Uani 1 1 d . . .
H4 H 0.9397 0.9492 0.4838 0.028 Uiso 1 1 calc R . .
C5 C 0.9622(4) 0.8336(3) 0.4765(2) 0.0222(12) Uani 1 1 d . . .
H5 H 0.9314 0.8223 0.4351 0.027 Uiso 1 1 calc R . .
C6 C 0.7892(4) 0.7379(2) 0.5346(2) 0.0184(12) Uani 1 1 d . . .
H6 H 0.7342 0.7394 0.5548 0.022 Uiso 1 1 calc R . .
C7 C 0.7868(4) 0.6765(3) 0.50056(19) 0.0190(11) Uani 1 1 d . . .
C8 C 0.8579(4) 0.6558(2) 0.4630(2) 0.0180(12) Uani 1 1 d . . .
C9 C 0.8627(4) 0.6892(3) 0.4118(2) 0.0244(13) Uani 1 1 d . . .
H9 H 0.8155 0.7270 0.3980 0.029 Uiso 1 1 calc R . .
C10 C 1.0009(5) 0.6134(3) 0.3933(2) 0.0332(15) Uani 1 1 d . . .
C11 C 0.9284(4) 0.5961(3) 0.4804(2) 0.0200(12) Uani 1 1 d . . .
C12 C 0.7101(4) 0.5236(3) 0.4729(2) 0.0217(12) Uani 1 1 d . . .
C13 C 0.7267(5) 0.4642(3) 0.5102(2) 0.0313(14) Uani 1 1 d . . .
H13 H 0.7218 0.4702 0.5497 0.038 Uiso 1 1 calc R . .
C14 C 0.7504(5) 0.3966(3) 0.4906(2) 0.0334(15) Uani 1 1 d . . .
H14 H 0.7605 0.3561 0.5164 0.040 Uiso 1 1 calc R . .
C15 C 0.7593(5) 0.3879(3) 0.4342(3) 0.0374(16) Uani 1 1 d . . .
H15 H 0.7768 0.3415 0.4211 0.045 Uiso 1 1 calc R . .
C16 C 0.7435(5) 0.4454(3) 0.3962(2) 0.0346(15) Uani 1 1 d . . .
H16 H 0.7504 0.4388 0.3570 0.041 Uiso 1 1 calc R . .
C17 C 0.7171(4) 0.5137(3) 0.4154(2) 0.0281(14) Uani 1 1 d . . .
H17 H 0.7040 0.5534 0.3889 0.034 Uiso 1 1 calc R . .
C18 C 0.5734(4) 0.6450(3) 0.4468(2) 0.0206(12) Uani 1 1 d . . .
C19 C 0.5694(5) 0.7170(3) 0.4266(2) 0.0287(14) Uani 1 1 d . . .
H19 H 0.6235 0.7499 0.4407 0.034 Uiso 1 1 calc R . .
C20 C 0.4853(5) 0.7400(3) 0.3858(2) 0.0366(16) Uani 1 1 d . . .
H20 H 0.4823 0.7887 0.3717 0.044 Uiso 1 1 calc R . .
C21 C 0.4068(5) 0.6927(3) 0.3656(2) 0.0333(15) Uani 1 1 d . . .
H21 H 0.3494 0.7091 0.3381 0.040 Uiso 1 1 calc R . .
C22 C 0.4103(5) 0.6218(3) 0.3850(2) 0.0356(15) Uani 1 1 d . . .
H22 H 0.3559 0.5893 0.3706 0.043 Uiso 1 1 calc R . .
C23 C 0.4938(5) 0.5977(3) 0.4258(2) 0.0330(15) Uani 1 1 d . . .
H23 H 0.4962 0.5487 0.4393 0.040 Uiso 1 1 calc R . .
C24 C 0.6534(4) 0.6012(2) 0.5686(2) 0.0211(12) Uani 1 1 d . . .
C25 C 0.7333(5) 0.5806(2) 0.6139(2) 0.0254(13) Uani 1 1 d . . .
H25 H 0.8010 0.5779 0.6072 0.030 Uiso 1 1 calc R . .
C26 C 0.7142(5) 0.5644(3) 0.6677(2) 0.0325(15) Uani 1 1 d . . .
H26 H 0.7684 0.5496 0.6981 0.039 Uiso 1 1 calc R . .
C27 C 0.6161(5) 0.5697(3) 0.6778(2) 0.0341(16) Uani 1 1 d . . .
H27 H 0.6031 0.5585 0.7152 0.041 Uiso 1 1 calc R . .
C28 C 0.5363(5) 0.5911(3) 0.6337(2) 0.0299(14) Uani 1 1 d . . .
H28 H 0.4691 0.5950 0.6410 0.036 Uiso 1 1 calc R . .
C29 C 0.5552(4) 0.6067(3) 0.5792(2) 0.0253(13) Uani 1 1 d . . .
H29 H 0.5008 0.6211 0.5489 0.030 Uiso 1 1 calc R . .
C30 C 0.6134(4) 0.8737(3) 0.5272(2) 0.0207(12) Uani 1 1 d . . .
C31 C 0.5921(4) 0.8256(3) 0.5696(2) 0.0233(12) Uani 1 1 d . . .
H31 H 0.6449 0.8124 0.6012 0.028 Uiso 1 1 calc R . .
C32 C 0.4955(5) 0.7972(3) 0.5662(2) 0.0331(15) Uani 1 1 d . . .
H32 H 0.4826 0.7644 0.5953 0.040 Uiso 1 1 calc R . .
C33 C 0.4180(4) 0.8159(3) 0.5210(2) 0.0332(14) Uani 1 1 d . . .
H33 H 0.3517 0.7960 0.5185 0.040 Uiso 1 1 calc R . .
C34 C 0.4372(5) 0.8642(3) 0.4790(2) 0.0323(14) Uani 1 1 d . . .
H34 H 0.3839 0.8776 0.4477 0.039 Uiso 1 1 calc R . .
C35 C 0.5331(4) 0.8928(3) 0.4825(2) 0.0272(14) Uani 1 1 d . . .
H35 H 0.5449 0.9264 0.4537 0.033 Uiso 1 1 calc R . .
C36 C 0.7305(4) 0.9472(2) 0.4599(2) 0.0192(12) Uani 1 1 d . . .
C37 C 0.7332(4) 0.9023(3) 0.4122(2) 0.0258(13) Uani 1 1 d . . .
H37 H 0.7463 0.8516 0.4181 0.031 Uiso 1 1 calc R . .
C38 C 0.7171(5) 0.9304(3) 0.3566(2) 0.0318(15) Uani 1 1 d . . .
H38 H 0.7177 0.8989 0.3246 0.038 Uiso 1 1 calc R . .
C39 C 0.7001(5) 1.0044(3) 0.3474(2) 0.0360(15) Uani 1 1 d . . .
H39 H 0.6915 1.0242 0.3094 0.043 Uiso 1 1 calc R . .
C40 C 0.6957(5) 1.0487(3) 0.3939(2) 0.0382(17) Uani 1 1 d . . .
H40 H 0.6821 1.0993 0.3876 0.046 Uiso 1 1 calc R . .
C41 C 0.7107(5) 1.0211(3) 0.4495(2) 0.0318(15) Uani 1 1 d . . .
H41 H 0.7075 1.0529 0.4811 0.038 Uiso 1 1 calc R . .
C42 C 0.7519(4) 0.9847(3) 0.5797(2) 0.0240(13) Uani 1 1 d . . .
C43 C 0.6877(5) 0.9935(3) 0.6194(2) 0.0290(14) Uani 1 1 d . . .
H43 H 0.6342 0.9595 0.6199 0.035 Uiso 1 1 calc R . .
C44 C 0.7014(5) 1.0515(3) 0.6582(2) 0.0388(17) Uani 1 1 d . . .
H44 H 0.6584 1.0558 0.6858 0.047 Uiso 1 1 calc R . .
C45 C 0.7755(6) 1.1025(3) 0.6575(2) 0.0441(18) Uani 1 1 d . . .
H45 H 0.7830 1.1423 0.6839 0.053 Uiso 1 1 calc R . .
C46 C 0.8404(5) 1.0959(3) 0.6176(2) 0.0360(15) Uani 1 1 d . . .
H46 H 0.8919 1.1313 0.6164 0.043 Uiso 1 1 calc R . .
C47 C 0.8284(5) 1.0370(3) 0.5800(2) 0.0292(14) Uani 1 1 d . . .
H47 H 0.8734 1.0318 0.5536 0.035 Uiso 1 1 calc R . .
C48 C 0.9937(4) 0.8651(3) 0.6953(2) 0.0211(12) Uani 1 1 d . . .
C49 C 1.0781(4) 0.8395(3) 0.7340(2) 0.0290(14) Uani 1 1 d . . .
H49 H 1.0881 0.7885 0.7397 0.035 Uiso 1 1 calc R . .
C50 C 1.1475(5) 0.8880(3) 0.7641(2) 0.0354(15) Uani 1 1 d . . .
H50 H 1.2051 0.8701 0.7908 0.042 Uiso 1 1 calc R . .
C51 C 1.1345(5) 0.9626(3) 0.7562(2) 0.0323(14) Uani 1 1 d . . .
H51 H 1.1835 0.9956 0.7768 0.039 Uiso 1 1 calc R . .
C52 C 1.0499(4) 0.9887(3) 0.7181(2) 0.0285(14) Uani 1 1 d . . .
H52 H 1.0398 1.0397 0.7128 0.034 Uiso 1 1 calc R . .
C53 C 0.9807(4) 0.9406(3) 0.6880(2) 0.0237(13) Uani 1 1 d . . .
H53 H 0.9229 0.9588 0.6617 0.028 Uiso 1 1 calc R . .
C54 C 0.7928(4) 0.8124(2) 0.6922(2) 0.0177(12) Uani 1 1 d . . .
C55 C 0.7749(4) 0.8749(3) 0.7226(2) 0.0241(13) Uani 1 1 d . . .
H55 H 0.8178 0.9163 0.7229 0.029 Uiso 1 1 calc R . .
C56 C 0.6961(4) 0.8772(3) 0.7522(2) 0.0266(13) Uani 1 1 d . . .
H56 H 0.6858 0.9201 0.7730 0.032 Uiso 1 1 calc R . .
C57 C 0.6317(4) 0.8187(3) 0.7524(2) 0.0282(13) Uani 1 1 d . . .
H57 H 0.5767 0.8212 0.7725 0.034 Uiso 1 1 calc R . .
C58 C 0.6484(4) 0.7559(3) 0.7227(2) 0.0246(13) Uani 1 1 d . . .
H58 H 0.6055 0.7146 0.7229 0.029 Uiso 1 1 calc R . .
C59 C 0.7273(4) 0.7535(3) 0.6928(2) 0.0216(12) Uani 1 1 d . . .
H59 H 0.7373 0.7105 0.6720 0.026 Uiso 1 1 calc R . .
C60 C 0.9456(4) 0.7141(3) 0.6756(2) 0.0193(12) Uani 1 1 d . . .
C61 C 0.9522(4) 0.6919(3) 0.7328(2) 0.0277(14) Uani 1 1 d . . .
H61 H 0.9286 0.7235 0.7594 0.033 Uiso 1 1 calc R . .
C62 C 0.9928(4) 0.6243(3) 0.7518(2) 0.0317(14) Uani 1 1 d . . .
H62 H 0.9987 0.6105 0.7913 0.038 Uiso 1 1 calc R . .
C63 C 1.0244(4) 0.5771(3) 0.7130(2) 0.0340(15) Uani 1 1 d . . .
H63 H 1.0507 0.5304 0.7256 0.041 Uiso 1 1 calc R . .
C64 C 1.0177(4) 0.5980(3) 0.6558(2) 0.0313(14) Uani 1 1 d . . .
H64 H 1.0395 0.5658 0.6290 0.038 Uiso 1 1 calc R . .
C65 C 0.9787(4) 0.6667(3) 0.6376(2) 0.0232(12) Uani 1 1 d . . .
H65 H 0.9749 0.6811 0.5983 0.028 Uiso 1 1 calc R . .
N1 N 0.9333(4) 0.6700(3) 0.3797(2) 0.0329(13) Uani 1 1 d . . .
N2 N 0.9918(4) 0.5782(2) 0.44391(19) 0.0257(12) Uani 1 1 d . . .
H2A H 1.031(4) 0.543(3) 0.453(2) 0.031 Uiso 1 1 d . . .
O1 O 1.0633(4) 0.5959(2) 0.36470(18) 0.0486(13) Uani 1 1 d . . .
O2 O 0.9283(3) 0.56064(17) 0.52572(15) 0.0268(9) Uani 1 1 d . . .
P1 P 0.74482(11) 0.90476(7) 0.53196(6) 0.0196(3) Uani 1 1 d . . .
P2 P 0.89720(11) 0.80536(7) 0.65154(6) 0.0182(3) Uani 1 1 d . . .
P3 P 0.68331(11) 0.61399(7) 0.49792(6) 0.0201(3) Uani 1 1 d . . .
Ru1 Ru 0.88416(3) 0.82718(2) 0.552296(17) 0.01670(11) Uani 1 1 d . . .
C66 C 0.3356(6) 0.7617(4) 0.7055(3) 0.0446(18) Uani 1 1 d . . .
F1 F 0.3571(3) 0.8304(2) 0.72168(18) 0.0712(12) Uani 1 1 d . . .
F2 F 0.3989(3) 0.7421(2) 0.67124(16) 0.0784(14) Uani 1 1 d . . .
F3 F 0.2424(3) 0.7629(2) 0.67178(15) 0.0633(12) Uani 1 1 d . . .
O3 O 0.4465(3) 0.7127(2) 0.79713(16) 0.0391(10) Uani 1 1 d . . .
O4 O 0.2680(3) 0.72937(19) 0.79655(15) 0.0362(10) Uani 1 1 d . . .
O5 O 0.3212(4) 0.63193(19) 0.73896(17) 0.0478(12) Uani 1 1 d . . .
S1 S 0.34362(12) 0.70169(7) 0.76591(6) 0.0289(4) Uani 1 1 d . . .
H1A H 0.915(6) 0.686(4) 0.346(3) 0.09(3) Uiso 1 1 d . . .

loop_
_atom_site_aniso_label
_atom_site_aniso_U_11
_atom_site_aniso_U_22
_atom_site_aniso_U_33
_atom_site_aniso_U_23
_atom_site_aniso_U_13
_atom_site_aniso_U_12
C1 0.021(3) 0.026(3) 0.033(3) 0.000(3) 0.012(3) -0.001(3)
C2 0.016(3) 0.035(3) 0.025(3) -0.001(3) 0.004(2) 0.002(3)
C3 0.025(4) 0.020(3) 0.031(3) -0.006(2) 0.009(3) -0.008(3)
C4 0.022(3) 0.018(3) 0.031(3) 0.001(2) 0.010(3) -0.003(2)
C5 0.023(3) 0.026(3) 0.020(3) -0.005(2) 0.009(2) -0.007(3)
C6 0.020(3) 0.018(3) 0.017(3) 0.003(2) 0.003(2) 0.003(2)
C7 0.029(3) 0.015(3) 0.012(3) 0.001(2) 0.002(2) -0.001(3)
C8 0.025(3) 0.010(3) 0.018(3) -0.005(2) 0.002(2) -0.004(2)
C9 0.035(4) 0.018(3) 0.022(3) -0.005(2) 0.010(3) -0.001(2)
C10 0.051(5) 0.021(3) 0.034(4) 0.003(3) 0.024(3) 0.007(3)
C11 0.026(3) 0.014(3) 0.021(3) -0.010(2) 0.005(2) -0.002(2)
C12 0.029(4) 0.016(3) 0.019(3) 0.000(2) 0.000(2) -0.002(2)
C13 0.042(4) 0.024(3) 0.028(3) 0.000(3) 0.008(3) -0.002(3)
C14 0.048(4) 0.020(3) 0.032(4) -0.001(3) 0.006(3) -0.002(3)
C15 0.042(4) 0.021(3) 0.046(4) -0.009(3) 0.000(3) 0.006(3)
C16 0.045(4) 0.032(4) 0.027(3) -0.007(3) 0.009(3) 0.005(3)
C17 0.042(4) 0.018(3) 0.022(3) 0.000(2) 0.002(3) 0.001(3)
C18 0.025(3) 0.020(3) 0.016(3) -0.001(2) 0.003(2) -0.004(2)
C19 0.036(4) 0.017(3) 0.029(3) 0.002(2) -0.003(3) -0.005(3)
C20 0.051(5) 0.024(3) 0.027(3) 0.004(3) -0.010(3) -0.003(3)
C21 0.036(4) 0.033(4) 0.026(3) 0.004(3) -0.008(3) 0.002(3)
C22 0.042(4) 0.027(3) 0.032(4) 0.001(3) -0.007(3) -0.009(3)
C23 0.042(4) 0.022(3) 0.034(4) 0.008(3) 0.004(3) -0.005(3)
C24 0.031(4) 0.012(3) 0.022(3) -0.006(2) 0.010(3) -0.009(2)
C25 0.035(4) 0.017(3) 0.023(3) -0.004(2) 0.003(3) -0.005(3)
C26 0.052(5) 0.022(3) 0.023(3) 0.002(2) 0.005(3) -0.006(3)
C27 0.065(5) 0.021(3) 0.020(3) -0.008(2) 0.015(3) -0.018(3)
C28 0.033(4) 0.027(3) 0.034(4) -0.009(3) 0.017(3) -0.008(3)
C29 0.032(4) 0.017(3) 0.028(3) -0.003(2) 0.007(3) -0.006(3)
C30 0.027(3) 0.020(3) 0.018(3) -0.001(2) 0.011(2) 0.003(2)
C31 0.024(3) 0.024(3) 0.023(3) 0.003(2) 0.008(2) 0.012(3)
C32 0.037(4) 0.030(3) 0.036(4) 0.007(3) 0.019(3) 0.000(3)
C33 0.023(4) 0.036(4) 0.044(4) 0.006(3) 0.014(3) 0.001(3)
C34 0.029(4) 0.037(3) 0.032(4) 0.006(3) 0.008(3) 0.006(3)
C35 0.031(4) 0.026(3) 0.025(3) 0.007(2) 0.008(3) 0.006(3)
C36 0.026(3) 0.012(3) 0.020(3) -0.003(2) 0.006(2) -0.001(2)
C37 0.032(4) 0.021(3) 0.024(3) -0.004(2) 0.004(3) 0.007(3)
C38 0.045(4) 0.034(3) 0.018(3) -0.006(3) 0.011(3) 0.009(3)
C39 0.048(5) 0.041(4) 0.020(3) 0.000(3) 0.008(3) -0.001(3)
C40 0.069(5) 0.020(3) 0.024(3) 0.008(3) 0.006(3) 0.001(3)
C41 0.062(5) 0.018(3) 0.018(3) -0.003(2) 0.015(3) 0.003(3)
C42 0.031(4) 0.018(3) 0.021(3) 0.005(2) 0.001(3) 0.007(3)
C43 0.041(4) 0.023(3) 0.023(3) 0.000(2) 0.007(3) 0.006(3)
C44 0.063(5) 0.030(4) 0.024(3) -0.003(3) 0.010(3) 0.018(3)
C45 0.077(6) 0.024(3) 0.025(4) -0.010(3) -0.006(3) 0.019(4)
C46 0.048(4) 0.017(3) 0.037(4) -0.006(3) -0.004(3) 0.004(3)
C47 0.038(4) 0.022(3) 0.026(3) -0.002(2) 0.002(3) 0.006(3)
C48 0.024(3) 0.023(3) 0.018(3) -0.004(2) 0.008(2) -0.005(2)
C49 0.032(4) 0.029(3) 0.027(3) -0.004(2) 0.007(3) 0.004(3)
C50 0.030(4) 0.037(4) 0.032(4) -0.008(3) -0.008(3) 0.002(3)
C51 0.031(4) 0.032(3) 0.032(3) -0.008(3) 0.001(3) -0.009(3)
C52 0.033(4) 0.026(3) 0.028(3) -0.003(3) 0.010(3) -0.005(3)
C53 0.029(4) 0.021(3) 0.022(3) -0.004(2) 0.006(3) -0.001(3)
C54 0.016(3) 0.021(3) 0.016(3) 0.000(2) 0.003(2) 0.004(2)
C55 0.029(4) 0.022(3) 0.021(3) 0.002(2) 0.003(3) 0.004(3)
C56 0.031(4) 0.022(3) 0.028(3) -0.007(2) 0.009(3) 0.005(3)
C57 0.026(3) 0.032(3) 0.028(3) 0.000(3) 0.009(2) 0.005(3)
C58 0.026(4) 0.022(3) 0.025(3) 0.007(2) 0.004(3) 0.001(3)
C59 0.025(3) 0.021(3) 0.017(3) -0.001(2) 0.002(2) 0.001(3)
C60 0.019(3) 0.019(3) 0.019(3) -0.001(2) 0.002(2) 0.000(2)
C61 0.026(4) 0.033(3) 0.024(3) -0.001(2) 0.007(3) 0.003(3)
C62 0.032(4) 0.033(3) 0.029(3) 0.009(3) 0.004(3) 0.003(3)
C63 0.034(4) 0.026(3) 0.039(4) 0.007(3) -0.001(3) 0.011(3)
C64 0.034(4) 0.021(3) 0.034(4) -0.007(3) -0.004(3) 0.005(3)
C65 0.023(3) 0.023(3) 0.022(3) 0.001(2) -0.001(2) 0.000(3)
N1 0.058(4) 0.023(3) 0.022(3) 0.008(2) 0.018(3) 0.009(3)
N2 0.035(3) 0.019(3) 0.026(3) 0.005(2) 0.013(2) 0.009(2)
O1 0.070(4) 0.043(3) 0.047(3) 0.011(2) 0.043(3) 0.022(2)
O2 0.038(3) 0.022(2) 0.022(2) 0.0015(16) 0.0101(18) 0.0006(18)
P1 0.0260(9) 0.0159(7) 0.0178(8) -0.0001(6) 0.0066(6) 0.0014(6)
P2 0.0221(8) 0.0171(7) 0.0158(7) -0.0010(5) 0.0046(6) -0.0003(6)
P3 0.0267(9) 0.0152(7) 0.0183(8) 0.0000(6) 0.0039(6) -0.0028(6)
Ru1 0.0198(2) 0.0144(2) 0.0166(2) -0.00083(19) 0.00539(16) -0.0006(2)
C66 0.045(5) 0.051(4) 0.042(4) 0.015(3) 0.022(4) 0.004(4)
F1 0.081(3) 0.048(2) 0.087(3) 0.039(2) 0.021(2) -0.003(2)
F2 0.068(3) 0.130(4) 0.047(3) 0.036(2) 0.035(2) 0.033(3)
F3 0.053(3) 0.100(3) 0.034(2) 0.019(2) 0.001(2) 0.033(2)
O3 0.041(3) 0.041(2) 0.032(2) -0.0024(19) 0.001(2) 0.008(2)
O4 0.050(3) 0.033(2) 0.029(2) -0.0040(18) 0.015(2) 0.001(2)
O5 0.069(4) 0.025(2) 0.048(3) -0.0126(19) 0.007(2) 0.008(2)
S1 0.0373(10) 0.0225(7) 0.0256(8) 0.0010(6) 0.0027(7) 0.0011(7)

loop_
_atom_type_symbol
_atom_type_description
_atom_type_scat_dispersion_real
_atom_type_scat_dispersion_imag
_atom_type_scat_source
C C 0.0033 0.0016 'International Tables Vol C Tables 4.2.6.8 and 6.1.1.4'
H H 0.0000 0.0000 'International Tables Vol C Tables 4.2.6.8 and 6.1.1.4'
N N 0.0061 0.0033 'International Tables Vol C Tables 4.2.6.8 and 6.1.1.4'
O O 0.0106 0.0060 'International Tables Vol C Tables 4.2.6.8 and 6.1.1.4'
F F 0.0171 0.0103 'International Tables Vol C Tables 4.2.6.8 and 6.1.1.4'
P P 0.1023 0.0942 'International Tables Vol C Tables 4.2.6.8 and 6.1.1.4'
S S 0.1246 0.1234 'International Tables Vol C Tables 4.2.6.8 and 6.1.1.4'
Ru Ru -1.2594 0.8363 'International Tables Vol C Tables 4.2.6.8 and 6.1.1.4'

loop_
_geom_angle_atom_site_label_1
_geom_angle_atom_site_label_2
_geom_angle_atom_site_label_3
_geom_angle
_geom_angle_site_symmetry_1
_geom_angle_site_symmetry_3
_geom_angle_publ_flag
C35 C30 C31 117.4(5) . . ?
C35 C30 P1 123.8(4) . . ?
C31 C30 P1 118.7(4) . . ?
C32 C31 C30 121.1(5) . . ?
C32 C31 H31 119.5 . . ?
C30 C31 H31 119.5 . . ?
C33 C32 C31 120.3(5) . . ?
C33 C32 H32 119.9 . . ?
C31 C32 H32 119.9 . . ?
C32 C33 C34 119.5(6) . . ?
C32 C33 H33 120.2 . . ?
C34 C33 H33 120.2 . . ?
C35 C34 C33 120.2(6) . . ?
C35 C34 H34 119.9 . . ?
C33 C34 H34 119.9 . . ?
C34 C35 C30 121.5(5) . . ?
C34 C35 H35 119.3 . . ?
C30 C35 H35 119.3 . . ?
C43 C42 C47 117.5(5) . . ?
C43 C42 P1 122.4(4) . . ?
C47 C42 P1 119.9(4) . . ?
C44 C43 C42 120.5(6) . . ?
C44 C43 H43 119.7 . . ?
C42 C43 H43 119.7 . . ?
C45 C44 C43 121.2(6) . . ?
C45 C44 H44 119.4 . . ?
C43 C44 H44 119.4 . . ?
C44 C45 C46 119.8(5) . . ?
C44 C45 H45 120.1 . . ?
C46 C45 H45 120.1 . . ?
C47 C46 C45 118.9(6) . . ?
C47 C46 H46 120.5 . . ?
C45 C46 H46 120.5 . . ?
C46 C47 C42 122.0(5) . . ?
C46 C47 H47 119.0 . . ?
C42 C47 H47 119.0 . . ?
C41 C36 C37 117.9(5) . . ?
C41 C36 P1 123.7(4) . . ?
C37 C36 P1 118.4(4) . . ?
C38 C37 C36 121.0(5) . . ?
C38 C37 H37 119.5 . . ?
C36 C37 H37 119.5 . . ?
C37 C38 C39 120.2(5) . . ?
C37 C38 H38 119.9 . . ?
C39 C38 H38 119.9 . . ?
C40 C39 C38 119.1(5) . . ?
C40 C39 H39 120.4 . . ?
C38 C39 H39 120.4 . . ?
C39 C40 C41 121.1(5) . . ?
C39 C40 H40 119.4 . . ?
C41 C40 H40 119.4 . . ?
C40 C41 C36 120.6(5) . . ?
C40 C41 H41 119.7 . . ?
C36 C41 H41 119.7 . . ?
C59 C54 C55 117.4(5) . . ?
C59 C54 P2 119.5(4) . . ?
C55 C54 P2 123.1(4) . . ?
C58 C59 C54 121.8(5) . . ?
C58 C59 H59 119.1 . . ?
C54 C59 H59 119.1 . . ?
C59 C58 C57 119.8(5) . . ?
C59 C58 H58 120.1 . . ?
C57 C58 H58 120.1 . . ?
C56 C57 C58 118.8(5) . . ?
C56 C57 H57 120.6 . . ?
C58 C57 H57 120.6 . . ?
C55 C56 C57 121.4(5) . . ?
C55 C56 H56 119.3 . . ?
C57 C56 H56 119.3 . . ?
C56 C55 C54 120.7(5) . . ?
C56 C55 H55 119.6 . . ?
C54 C55 H55 119.6 . . ?
C49 C48 C53 118.7(5) . . ?
C49 C48 P2 123.8(4) . . ?
C53 C48 P2 117.5(4) . . ?
C52 C53 C48 121.1(5) . . ?
C52 C53 H53 119.4 . . ?
C48 C53 H53 119.4 . . ?
C53 C52 C51 119.7(5) . . ?
C53 C52 H52 120.1 . . ?
C51 C52 H52 120.1 . . ?
C52 C51 C50 119.5(5) . . ?
C52 C51 H51 120.3 . . ?
C50 C51 H51 120.3 . . ?
C49 C50 C51 120.9(6) . . ?
C49 C50 H50 119.5 . . ?
C51 C50 H50 119.5 . . ?
C50 C49 C48 120.0(5) . . ?
C50 C49 H49 120.0 . . ?
C48 C49 H49 120.0 . . ?
C65 C60 C61 118.4(5) . . ?
C65 C60 P2 120.7(4) . . ?
C61 C60 P2 120.9(4) . . ?
C60 C61 C62 121.0(5) . . ?
C60 C61 H61 119.5 . . ?
C62 C61 H61 119.5 . . ?
C63 C62 C61 119.8(5) . . ?
C63 C62 H62 120.1 . . ?
C61 C62 H62 120.1 . . ?
C62 C63 C64 119.9(5) . . ?
C62 C63 H63 120.0 . . ?
C64 C63 H63 120.0 . . ?
C63 C64 C65 119.7(5) . . ?
C63 C64 H64 120.1 . . ?
C65 C64 H64 120.1 . . ?
C60 C65 C64 121.1(5) . . ?
C60 C65 H65 119.5 . . ?
C64 C65 H65 119.5 . . ?
C23 C18 C19 119.6(5) . . ?
C23 C18 P3 120.6(4) . . ?
C19 C18 P3 119.8(4) . . ?
C20 C19 C18 119.5(5) . . ?
C20 C19 H19 120.3 . . ?
C18 C19 H19 120.3 . . ?
C21 C20 C19 120.4(5) . . ?
C21 C20 H20 119.8 . . ?
C19 C20 H20 119.8 . . ?
C20 C21 C22 120.6(6) . . ?
C20 C21 H21 119.7 . . ?
C22 C21 H21 119.7 . . ?
C21 C22 C23 119.9(6) . . ?
C21 C22 H22 120.0 . . ?
C23 C22 H22 120.0 . . ?
C18 C23 C22 120.1(5) . . ?
C18 C23 H23 119.9 . . ?
C22 C23 H23 119.9 . . ?
C29 C24 C25 119.3(5) . . ?
C29 C24 P3 123.2(4) . . ?
C25 C24 P3 117.4(4) . . ?
C28 C29 C24 120.3(5) . . ?
C28 C29 H29 119.8 . . ?
C24 C29 H29 119.8 . . ?
C29 C28 C27 119.6(5) . . ?
C29 C28 H28 120.2 . . ?
C27 C28 H28 120.2 . . ?
C26 C27 C28 120.5(5) . . ?
C26 C27 H27 119.7 . . ?
C28 C27 H27 119.7 . . ?
C25 C26 C27 119.9(6) . . ?
C25 C26 H26 120.0 . . ?
C27 C26 H26 120.0 . . ?
C26 C25 C24 120.3(5) . . ?
C26 C25 H25 119.8 . . ?
C24 C25 H25 119.8 . . ?
C17 C12 C13 118.7(5) . . ?
C17 C12 P3 119.4(4) . . ?
C13 C12 P3 121.9(4) . . ?
C14 C13 C12 120.9(5) . . ?
C14 C13 H13 119.6 . . ?
C12 C13 H13 119.6 . . ?
C15 C14 C13 119.9(5) . . ?
C15 C14 H14 120.1 . . ?
C13 C14 H14 120.1 . . ?
C14 C15 C16 120.8(5) . . ?
C14 C15 H15 119.6 . . ?
C16 C15 H15 119.6 . . ?
C15 C16 C17 119.6(5) . . ?
C15 C16 H16 120.2 . . ?
C17 C16 H16 120.2 . . ?
C12 C17 C16 120.1(5) . . ?
C12 C17 H17 119.9 . . ?
C16 C17 H17 119.9 . . ?
C4 C5 C1 106.7(5) . . ?
C4 C5 Ru1 71.8(3) . . ?
C1 C5 Ru1 71.6(3) . . ?
C4 C5 H5 126.5 . . ?
C1 C5 H5 126.5 . . ?
Ru1 C5 H5 126.5 . . ?
C3 C4 C5 109.9(5) . . ?
C3 C4 Ru1 72.6(3) . . ?
C5 C4 Ru1 71.4(3) . . ?
C3 C4 H4 125.0 . . ?
C5 C4 H4 125.0 . . ?
Ru1 C4 H4 125.0 . . ?
C4 C3 C2 106.4(4) . . ?
C4 C3 Ru1 71.0(3) . . ?
C2 C3 Ru1 70.6(3) . . ?
C4 C3 H3 126.7 . . ?
C2 C3 H3 126.7 . . ?
Ru1 C3 H3 126.7 . . ?
C1 C2 C3 108.5(5) . . ?
C1 C2 Ru1 71.6(3) . . ?
C3 C2 Ru1 72.6(3) . . ?
C1 C2 H2 125.7 . . ?
C3 C2 H2 125.7 . . ?
Ru1 C2 H2 125.7 . . ?
C2 C1 C5 108.4(5) . . ?
C2 C1 Ru1 71.6(3) . . ?
C5 C1 Ru1 71.6(3) . . ?
C2 C1 H1 125.7 . . ?
C5 C1 H1 125.7 . . ?
Ru1 C1 H1 125.7 . . ?
C7 C6 Ru1 135.0(4) . . ?
C7 C6 H6 112.5 . . ?
Ru1 C6 H6 112.5 . . ?
C6 C7 C8 128.1(5) . . ?
C6 C7 P3 118.2(4) . . ?
C8 C7 P3 113.7(3) . . ?
C9 C8 C11 116.5(5) . . ?
C9 C8 C7 124.3(5) . . ?
C11 C8 C7 119.2(4) . . ?
C8 C9 N1 122.0(5) . . ?
C8 C9 H9 119.0 . . ?
N1 C9 H9 119.0 . . ?
O1 C10 N1 124.4(5) . . ?
O1 C10 N2 122.7(5) . . ?
N1 C10 N2 112.8(5) . . ?
O2 C11 N2 121.2(5) . . ?
O2 C11 C8 121.6(4) . . ?
N2 C11 C8 117.1(5) . . ?
C9 N1 C10 124.2(5) . . ?
C9 N1 H1A 109(5) . . ?
C10 N1 H1A 123(5) . . ?
C11 N2 C10 127.1(5) . . ?
C11 N2 H2A 117(4) . . ?
C10 N2 H2A 116(4) . . ?
C30 P1 C42 102.6(2) . . ?
C30 P1 C36 98.7(2) . . ?
C42 P1 C36 102.0(2) . . ?
C30 P1 Ru1 123.05(16) . . ?
C42 P1 Ru1 114.90(18) . . ?
C36 P1 Ru1 112.48(17) . . ?
C60 P2 C48 101.7(2) . . ?
C60 P2 C54 99.3(2) . . ?
C48 P2 C54 100.8(2) . . ?
C60 P2 Ru1 114.44(16) . . ?
C48 P2 Ru1 111.18(16) . . ?
C54 P2 Ru1 126.09(17) . . ?
C7 P3 C18 110.2(2) . . ?
C7 P3 C24 111.3(2) . . ?
C18 P3 C24 110.9(2) . . ?
C7 P3 C12 113.2(2) . . ?
C18 P3 C12 105.1(2) . . ?
C24 P3 C12 105.9(2) . . ?
C6 Ru1 C5 104.32(18) . . ?
C6 Ru1 C2 125.45(19) . . ?
C5 Ru1 C2 61.58(19) . . ?
C6 Ru1 C1 98.92(19) . . ?
C5 Ru1 C1 36.85(18) . . ?
C2 Ru1 C1 36.72(18) . . ?
C6 Ru1 C4 137.68(18) . . ?
C5 Ru1 C4 36.79(17) . . ?
C2 Ru1 C4 60.8(2) . . ?
C1 Ru1 C4 60.84(19) . . ?
C6 Ru1 C3 160.25(19) . . ?
C5 Ru1 C3 61.71(18) . . ?
C2 Ru1 C3 36.86(18) . . ?
C1 Ru1 C3 61.43(19) . . ?
C4 Ru1 C3 36.34(18) . . ?
C6 Ru1 P1 90.40(15) . . ?
C5 Ru1 P1 106.63(14) . . ?
C2 Ru1 P1 143.45(14) . . ?
C1 Ru1 P1 143.48(14) . . ?
C4 Ru1 P1 88.77(14) . . ?
C3 Ru1 P1 106.59(14) . . ?
C6 Ru1 P2 89.23(13) . . ?
C5 Ru1 P2 147.98(14) . . ?
C2 Ru1 P2 86.83(13) . . ?
C1 Ru1 P2 113.22(15) . . ?
C4 Ru1 P2 132.18(14) . . ?
C3 Ru1 P2 96.76(14) . . ?
P1 Ru1 P2 102.06(5) . . ?
F2 C66 F1 107.5(5) . . ?
F2 C66 F3 106.0(5) . . ?
F1 C66 F3 106.1(5) . . ?
F2 C66 S1 111.7(5) . . ?
F1 C66 S1 112.4(5) . . ?
F3 C66 S1 112.6(5) . . ?
O5 S1 O3 116.5(2) . . ?
O5 S1 O4 115.3(3) . . ?
O3 S1 O4 112.9(2) . . ?
O5 S1 C66 103.0(3) . . ?
O3 S1 C66 102.7(3) . . ?
O4 S1 C66 104.0(3) . . ?

loop_
_geom_bond_atom_site_label_1
_geom_bond_atom_site_label_2
_geom_bond_distance
_geom_bond_site_symmetry_2
_geom_bond_publ_flag
C30 C35 1.391(7) . ?
C30 C31 1.399(6) . ?
C30 P1 1.830(5) . ?
C31 C32 1.381(7) . ?
C31 H31 0.9500 . ?
C32 C33 1.373(8) . ?
C32 H32 0.9500 . ?
C33 C34 1.387(7) . ?
C33 H33 0.9500 . ?
C34 C35 1.372(7) . ?
C34 H34 0.9500 . ?
C35 H35 0.9500 . ?
C42 C43 1.397(7) . ?
C42 C47 1.400(7) . ?
C42 P1 1.835(5) . ?
C43 C44 1.389(7) . ?
C43 H43 0.9500 . ?
C44 C45 1.364(8) . ?
C44 H44 0.9500 . ?
C45 C46 1.403(8) . ?
C45 H45 0.9500 . ?
C46 C47 1.383(7) . ?
C46 H46 0.9500 . ?
C47 H47 0.9500 . ?
C36 C41 1.392(6) . ?
C36 C37 1.396(6) . ?
C36 P1 1.838(5) . ?
C37 C38 1.381(7) . ?
C37 H37 0.9500 . ?
C38 C39 1.385(7) . ?
C38 H38 0.9500 . ?
C39 C40 1.371(7) . ?
C39 H39 0.9500 . ?
C40 C41 1.378(7) . ?
C40 H40 0.9500 . ?
C41 H41 0.9500 . ?
C54 C59 1.390(7) . ?
C54 C55 1.394(6) . ?
C54 P2 1.846(5) . ?
C59 C58 1.380(7) . ?
C59 H59 0.9500 . ?
C58 C57 1.386(7) . ?
C58 H58 0.9500 . ?
C57 C56 1.376(7) . ?
C57 H57 0.9500 . ?
C56 C55 1.373(7) . ?
C56 H56 0.9500 . ?
C55 H55 0.9500 . ?
C48 C49 1.383(7) . ?
C48 C53 1.401(6) . ?
C48 P2 1.843(5) . ?
C53 C52 1.368(7) . ?
C53 H53 0.9500 . ?
C52 C51 1.382(8) . ?
C52 H52 0.9500 . ?
C51 C50 1.385(7) . ?
C51 H51 0.9500 . ?
C50 C49 1.375(7) . ?
C50 H50 0.9500 . ?
C49 H49 0.9500 . ?
C60 C65 1.379(6) . ?
C60 C61 1.390(7) . ?
C60 P2 1.841(5) . ?
C61 C62 1.391(7) . ?
C61 H61 0.9500 . ?
C62 C63 1.381(7) . ?
C62 H62 0.9500 . ?
C63 C64 1.382(7) . ?
C63 H63 0.9500 . ?
C64 C65 1.397(7) . ?
C64 H64 0.9500 . ?
C65 H65 0.9500 . ?
C18 C23 1.386(7) . ?
C18 C19 1.398(7) . ?
C18 P3 1.797(5) . ?
C19 C20 1.392(8) . ?
C19 H19 0.9500 . ?
C20 C21 1.371(8) . ?
C20 H20 0.9500 . ?
C21 C22 1.374(7) . ?
C21 H21 0.9500 . ?
C22 C23 1.392(8) . ?
C22 H22 0.9500 . ?
C23 H23 0.9500 . ?
C24 C29 1.387(7) . ?
C24 C25 1.402(7) . ?
C24 P3 1.798(5) . ?
C29 C28 1.383(7) . ?
C29 H29 0.9500 . ?
C28 C27 1.389(8) . ?
C28 H28 0.9500 . ?
C27 C26 1.382(8) . ?
C27 H27 0.9500 . ?
C26 C25 1.371(7) . ?
C26 H26 0.9500 . ?
C25 H25 0.9500 . ?
C12 C17 1.385(6) . ?
C12 C13 1.386(7) . ?
C12 P3 1.816(5) . ?
C13 C14 1.380(7) . ?
C13 H13 0.9500 . ?
C14 C15 1.362(7) . ?
C14 H14 0.9500 . ?
C15 C16 1.369(7) . ?
C15 H15 0.9500 . ?
C16 C17 1.399(7) . ?
C16 H16 0.9500 . ?
C17 H17 0.9500 . ?
C5 C4 1.414(6) . ?
C5 C1 1.415(7) . ?
C5 Ru1 2.238(5) . ?
C5 H5 1.0000 . ?
C4 C3 1.406(7) . ?
C4 Ru1 2.243(5) . ?
C4 H4 1.0000 . ?
C3 C2 1.424(7) . ?
C3 Ru1 2.265(5) . ?
C3 H3 1.0000 . ?
C2 C1 1.410(7) . ?
C2 Ru1 2.238(5) . ?
C2 H2 1.0000 . ?
C1 Ru1 2.239(5) . ?
C1 H1 1.0000 . ?
C6 C7 1.377(6) . ?
C6 Ru1 2.063(5) . ?
C6 H6 0.9500 . ?
C7 C8 1.468(6) . ?
C7 P3 1.788(5) . ?
C8 C9 1.362(6) . ?
C8 C11 1.450(7) . ?
C9 N1 1.367(7) . ?
C9 H9 0.9500 . ?
C10 O1 1.213(6) . ?
C10 N1 1.371(7) . ?
C10 N2 1.379(6) . ?
C11 O2 1.246(5) . ?
C11 N2 1.361(6) . ?
N1 H1A 0.83(7) . ?
N2 H2A 0.83(5) . ?
P1 Ru1 2.3172(15) . ?
P2 Ru1 2.3375(14) . ?
C66 F2 1.329(7) . ?
C66 F1 1.329(7) . ?
C66 F3 1.339(8) . ?
C66 S1 1.781(6) . ?
O3 S1 1.440(4) . ?
O4 S1 1.444(4) . ?
O5 S1 1.431(4) . ?

loop_
_geom_hbond_atom_site_label_D
_geom_hbond_atom_site_label_H
_geom_hbond_atom_site_label_A
_geom_hbond_distance_DH
_geom_hbond_distance_HA
_geom_hbond_distance_DA
_geom_hbond_angle_DHA
_geom_hbond_site_symmetry_A
N2 H2A O2 0.83(5) 2.01(5) 2.796(5) 157(5) 3_766
N1 H1A O4 0.83(7) 2.59(7) 3.224(6) 134(6) 4_675
N1 H1A O3 0.83(7) 2.27(7) 2.922(6) 136(7) 4_675

loop_
_geom_torsion_atom_site_label_1
_geom_torsion_atom_site_label_2
_geom_torsion_atom_site_label_3
_geom_torsion_atom_site_label_4
_geom_torsion
_geom_torsion_site_symmetry_1
_geom_torsion_site_symmetry_2
_geom_torsion_site_symmetry_3
_geom_torsion_site_symmetry_4
_geom_torsion_publ_flag
C35 C30 C31 C32 1.4(7) . . . . ?
P1 C30 C31 C32 -176.2(4) . . . . ?
C30 C31 C32 C33 -0.3(8) . . . . ?
C31 C32 C33 C34 -0.6(8) . . . . ?
C32 C33 C34 C35 0.3(8) . . . . ?
C33 C34 C35 C30 0.9(8) . . . . ?
C31 C30 C35 C34 -1.7(7) . . . . ?
P1 C30 C35 C34 175.7(4) . . . . ?
C47 C42 C43 C44 -1.1(8) . . . . ?
P1 C42 C43 C44 174.4(4) . . . . ?
C42 C43 C44 C45 2.0(9) . . . . ?
C43 C44 C45 C46 -1.1(9) . . . . ?
C44 C45 C46 C47 -0.6(9) . . . . ?
C45 C46 C47 C42 1.5(8) . . . . ?
C43 C42 C47 C46 -0.6(8) . . . . ?
P1 C42 C47 C46 -176.2(4) . . . . ?
C41 C36 C37 C38 0.2(8) . . . . ?
P1 C36 C37 C38 176.3(4) . . . . ?
C36 C37 C38 C39 1.4(9) . . . . ?
C37 C38 C39 C40 -2.4(9) . . . . ?
C38 C39 C40 C41 1.8(10) . . . . ?
C39 C40 C41 C36 -0.2(10) . . . . ?
C37 C36 C41 C40 -0.8(9) . . . . ?
P1 C36 C41 C40 -176.6(5) . . . . ?
C55 C54 C59 C58 -0.8(8) . . . . ?
P2 C54 C59 C58 179.7(4) . . . . ?
C54 C59 C58 C57 1.1(8) . . . . ?
C59 C58 C57 C56 -1.2(8) . . . . ?
C58 C57 C56 C55 1.0(8) . . . . ?
C57 C56 C55 C54 -0.7(8) . . . . ?
C59 C54 C55 C56 0.5(8) . . . . ?
P2 C54 C55 C56 -180.0(4) . . . . ?
C49 C48 C53 C52 0.3(7) . . . . ?
P2 C48 C53 C52 -178.8(4) . . . . ?
C48 C53 C52 C51 0.4(8) . . . . ?
C53 C52 C51 C50 -1.0(8) . . . . ?
C52 C51 C50 C49 0.9(8) . . . . ?
C51 C50 C49 C48 -0.3(8) . . . . ?
C53 C48 C49 C50 -0.3(8) . . . . ?
P2 C48 C49 C50 178.7(4) . . . . ?
C65 C60 C61 C62 1.1(8) . . . . ?
P2 C60 C61 C62 -177.2(4) . . . . ?
C60 C61 C62 C63 -2.0(8) . . . . ?
C61 C62 C63 C64 1.4(9) . . . . ?
C62 C63 C64 C65 -0.1(9) . . . . ?
C61 C60 C65 C64 0.2(8) . . . . ?
P2 C60 C65 C64 178.5(4) . . . . ?
C63 C64 C65 C60 -0.7(8) . . . . ?
C23 C18 C19 C20 0.0(8) . . . . ?
P3 C18 C19 C20 178.1(4) . . . . ?
C18 C19 C20 C21 0.4(9) . . . . ?
C19 C20 C21 C22 -0.7(9) . . . . ?
C20 C21 C22 C23 0.6(9) . . . . ?
C19 C18 C23 C22 -0.1(8) . . . . ?
P3 C18 C23 C22 -178.2(4) . . . . ?
C21 C22 C23 C18 -0.2(9) . . . . ?
C25 C24 C29 C28 -0.8(7) . . . . ?
P3 C24 C29 C28 175.4(4) . . . . ?
C24 C29 C28 C27 -0.3(7) . . . . ?
C29 C28 C27 C26 0.6(8) . . . . ?
C28 C27 C26 C25 0.2(8) . . . . ?
C27 C26 C25 C24 -1.2(7) . . . . ?
C29 C24 C25 C26 1.5(7) . . . . ?
P3 C24 C25 C26 -174.8(4) . . . . ?
C17 C12 C13 C14 0.3(9) . . . . ?
P3 C12 C13 C14 -177.8(5) . . . . ?
C12 C13 C14 C15 1.1(9) . . . . ?
C13 C14 C15 C16 -1.1(9) . . . . ?
C14 C15 C16 C17 -0.4(9) . . . . ?
C13 C12 C17 C16 -1.8(8) . . . . ?
P3 C12 C17 C16 176.3(5) . . . . ?
C15 C16 C17 C12 1.9(9) . . . . ?
C1 C5 C4 C3 -0.7(6) . . . . ?
Ru1 C5 C4 C3 62.8(4) . . . . ?
C1 C5 C4 Ru1 -63.6(3) . . . . ?
C5 C4 C3 C2 0.0(6) . . . . ?
Ru1 C4 C3 C2 62.1(3) . . . . ?
C5 C4 C3 Ru1 -62.0(4) . . . . ?
C4 C3 C2 C1 0.7(6) . . . . ?
Ru1 C3 C2 C1 63.1(4) . . . . ?
C4 C3 C2 Ru1 -62.4(4) . . . . ?
C3 C2 C1 C5 -1.2(6) . . . . ?
Ru1 C2 C1 C5 62.5(4) . . . . ?
C3 C2 C1 Ru1 -63.6(4) . . . . ?
C4 C5 C1 C2 1.2(6) . . . . ?
Ru1 C5 C1 C2 -62.5(4) . . . . ?
C4 C5 C1 Ru1 63.7(3) . . . . ?
Ru1 C6 C7 C8 -0.7(8) . . . . ?
Ru1 C6 C7 P3 -178.1(3) . . . . ?
C6 C7 C8 C9 -72.0(7) . . . . ?
P3 C7 C8 C9 105.5(5) . . . . ?
C6 C7 C8 C11 108.0(6) . . . . ?
P3 C7 C8 C11 -74.5(5) . . . . ?
C11 C8 C9 N1 -3.0(7) . . . . ?
C7 C8 C9 N1 177.0(5) . . . . ?
C9 C8 C11 O2 -178.1(5) . . . . ?
C7 C8 C11 O2 1.9(7) . . . . ?
C9 C8 C11 N2 -0.8(7) . . . . ?
C7 C8 C11 N2 179.2(4) . . . . ?
C8 C9 N1 C10 4.3(9) . . . . ?
O1 C10 N1 C9 179.5(6) . . . . ?
N2 C10 N1 C9 -1.3(8) . . . . ?
O2 C11 N2 C10 -178.7(5) . . . . ?
C8 C11 N2 C10 4.0(8) . . . . ?
O1 C10 N2 C11 176.3(6) . . . . ?
N1 C10 N2 C11 -2.9(8) . . . . ?
C35 C30 P1 C42 95.6(4) . . . . ?
C31 C30 P1 C42 -87.0(4) . . . . ?
C35 C30 P1 C36 -9.0(5) . . . . ?
C31 C30 P1 C36 168.5(4) . . . . ?
C35 C30 P1 Ru1 -133.1(4) . . . . ?
C31 C30 P1 Ru1 44.3(4) . . . . ?
C43 C42 P1 C30 24.4(5) . . . . ?
C47 C42 P1 C30 -160.2(4) . . . . ?
C43 C42 P1 C36 126.3(5) . . . . ?
C47 C42 P1 C36 -58.3(5) . . . . ?
C43 C42 P1 Ru1 -111.7(4) . . . . ?
C47 C42 P1 Ru1 63.7(4) . . . . ?
C41 C36 P1 C30 94.2(5) . . . . ?
C37 C36 P1 C30 -81.6(5) . . . . ?
C41 C36 P1 C42 -10.8(5) . . . . ?
C37 C36 P1 C42 173.4(4) . . . . ?
C41 C36 P1 Ru1 -134.4(5) . . . . ?
C37 C36 P1 Ru1 49.8(5) . . . . ?
C65 C60 P2 C48 -114.7(4) . . . . ?
C61 C60 P2 C48 63.6(5) . . . . ?
C65 C60 P2 C54 142.1(4) . . . . ?
C61 C60 P2 C54 -39.6(5) . . . . ?
C65 C60 P2 Ru1 5.2(5) . . . . ?
C61 C60 P2 Ru1 -176.5(4) . . . . ?
C49 C48 P2 C60 1.0(5) . . . . ?
C53 C48 P2 C60 -180.0(4) . . . . ?
C49 C48 P2 C54 102.9(5) . . . . ?
C53 C48 P2 C54 -78.1(4) . . . . ?
C49 C48 P2 Ru1 -121.3(4) . . . . ?
C53 C48 P2 Ru1 57.8(4) . . . . ?
C59 C54 P2 C60 -45.4(4) . . . . ?
C55 C54 P2 C60 135.1(4) . . . . ?
C59 C54 P2 C48 -149.3(4) . . . . ?
C55 C54 P2 C48 31.2(5) . . . . ?
C59 C54 P2 Ru1 84.2(4) . . . . ?
C55 C54 P2 Ru1 -95.3(4) . . . . ?
C6 C7 P3 C18 82.3(4) . . . . ?
C8 C7 P3 C18 -95.5(4) . . . . ?
C6 C7 P3 C24 -41.2(5) . . . . ?
C8 C7 P3 C24 141.0(4) . . . . ?
C6 C7 P3 C12 -160.3(4) . . . . ?
C8 C7 P3 C12 21.9(4) . . . . ?
C23 C18 P3 C7 162.9(4) . . . . ?
C19 C18 P3 C7 -15.2(5) . . . . ?
C23 C18 P3 C24 -73.4(5) . . . . ?
C19 C18 P3 C24 108.5(4) . . . . ?
C23 C18 P3 C12 40.6(5) . . . . ?
C19 C18 P3 C12 -137.5(4) . . . . ?
C29 C24 P3 C7 130.1(4) . . . . ?
C25 C24 P3 C7 -53.7(4) . . . . ?
C29 C24 P3 C18 7.0(5) . . . . ?
C25 C24 P3 C18 -176.8(4) . . . . ?
C29 C24 P3 C12 -106.4(4) . . . . ?
C25 C24 P3 C12 69.8(4) . . . . ?
C17 C12 P3 C7 -69.7(5) . . . . ?
C13 C12 P3 C7 108.3(5) . . . . ?
C17 C12 P3 C18 50.6(5) . . . . ?
C13 C12 P3 C18 -131.3(5) . . . . ?
C17 C12 P3 C24 168.0(4) . . . . ?
C13 C12 P3 C24 -13.9(6) . . . . ?
C7 C6 Ru1 C5 22.3(5) . . . . ?
C7 C6 Ru1 C2 -42.8(6) . . . . ?
C7 C6 Ru1 C1 -15.0(5) . . . . ?
C7 C6 Ru1 C4 41.0(6) . . . . ?
C7 C6 Ru1 C3 -20.2(9) . . . . ?
C7 C6 Ru1 P1 129.6(5) . . . . ?
C7 C6 Ru1 P2 -128.3(5) . . . . ?
C4 C5 Ru1 C6 158.9(3) . . . . ?
C1 C5 Ru1 C6 -85.8(3) . . . . ?
C4 C5 Ru1 C2 -78.2(3) . . . . ?
C1 C5 Ru1 C2 37.1(3) . . . . ?
C4 C5 Ru1 C1 -115.3(5) . . . . ?
C1 C5 Ru1 C4 115.3(5) . . . . ?
C4 C5 Ru1 C3 -36.1(3) . . . . ?
C1 C5 Ru1 C3 79.2(3) . . . . ?
C4 C5 Ru1 P1 64.1(3) . . . . ?
C1 C5 Ru1 P1 179.4(3) . . . . ?
C4 C5 Ru1 P2 -88.6(4) . . . . ?
C1 C5 Ru1 P2 26.7(4) . . . . ?
C1 C2 Ru1 C6 50.5(4) . . . . ?
C3 C2 Ru1 C6 167.5(3) . . . . ?
C1 C2 Ru1 C5 -37.2(3) . . . . ?
C3 C2 Ru1 C5 79.8(3) . . . . ?
C3 C2 Ru1 C1 117.0(4) . . . . ?
C1 C2 Ru1 C4 -79.4(3) . . . . ?
C3 C2 Ru1 C4 37.6(3) . . . . ?
C1 C2 Ru1 C3 -117.0(4) . . . . ?
C1 C2 Ru1 P1 -116.6(3) . . . . ?
C3 C2 Ru1 P1 0.4(4) . . . . ?
C1 C2 Ru1 P2 137.3(3) . . . . ?
C3 C2 Ru1 P2 -105.7(3) . . . . ?
C2 C1 Ru1 C6 -140.5(3) . . . . ?
C5 C1 Ru1 C6 102.0(3) . . . . ?
C2 C1 Ru1 C5 117.5(4) . . . . ?
C5 C1 Ru1 C2 -117.5(4) . . . . ?
C2 C1 Ru1 C4 79.2(3) . . . . ?
C5 C1 Ru1 C4 -38.3(3) . . . . ?
C2 C1 Ru1 C3 37.5(3) . . . . ?
C5 C1 Ru1 C3 -80.0(3) . . . . ?
C2 C1 Ru1 P1 116.6(3) . . . . ?
C5 C1 Ru1 P1 -0.9(4) . . . . ?
C2 C1 Ru1 P2 -47.5(3) . . . . ?
C5 C1 Ru1 P2 -165.0(3) . . . . ?
C3 C4 Ru1 C6 -150.0(3) . . . . ?
C5 C4 Ru1 C6 -31.2(5) . . . . ?
C3 C4 Ru1 C5 -118.8(5) . . . . ?
C3 C4 Ru1 C2 -38.2(3) . . . . ?
C5 C4 Ru1 C2 80.7(3) . . . . ?
C3 C4 Ru1 C1 -80.5(3) . . . . ?
C5 C4 Ru1 C1 38.4(3) . . . . ?
C5 C4 Ru1 C3 118.8(5) . . . . ?
C3 C4 Ru1 P1 120.7(3) . . . . ?
C5 C4 Ru1 P1 -120.4(3) . . . . ?
C3 C4 Ru1 P2 15.5(4) . . . . ?
C5 C4 Ru1 P2 134.3(3) . . . . ?
C4 C3 Ru1 C6 84.6(6) . . . . ?
C2 C3 Ru1 C6 -31.4(7) . . . . ?
C4 C3 Ru1 C5 36.6(3) . . . . ?
C2 C3 Ru1 C5 -79.5(3) . . . . ?
C4 C3 Ru1 C2 116.0(4) . . . . ?
C4 C3 Ru1 C1 78.7(3) . . . . ?
C2 C3 Ru1 C1 -37.3(3) . . . . ?
C2 C3 Ru1 C4 -116.0(4) . . . . ?
C4 C3 Ru1 P1 -63.7(3) . . . . ?
C2 C3 Ru1 P1 -179.8(2) . . . . ?
C4 C3 Ru1 P2 -168.5(3) . . . . ?
C2 C3 Ru1 P2 75.5(3) . . . . ?
C30 P1 Ru1 C6 15.2(2) . . . . ?
C42 P1 Ru1 C6 141.3(2) . . . . ?
C36 P1 Ru1 C6 -102.5(2) . . . . ?
C30 P1 Ru1 C5 120.3(2) . . . . ?
C42 P1 Ru1 C5 -113.6(2) . . . . ?
C36 P1 Ru1 C5 2.6(2) . . . . ?
C30 P1 Ru1 C2 -175.2(3) . . . . ?
C42 P1 Ru1 C2 -49.1(3) . . . . ?
C36 P1 Ru1 C2 67.0(3) . . . . ?
C30 P1 Ru1 C1 120.9(3) . . . . ?
C42 P1 Ru1 C1 -113.0(3) . . . . ?
C36 P1 Ru1 C1 3.2(3) . . . . ?
C30 P1 Ru1 C4 152.9(2) . . . . ?
C42 P1 Ru1 C4 -81.0(2) . . . . ?
C36 P1 Ru1 C4 35.2(2) . . . . ?
C30 P1 Ru1 C3 -175.0(2) . . . . ?
C42 P1 Ru1 C3 -48.9(2) . . . . ?
C36 P1 Ru1 C3 67.3(2) . . . . ?
C30 P1 Ru1 P2 -74.06(19) . . . . ?
C42 P1 Ru1 P2 52.04(19) . . . . ?
C36 P1 Ru1 P2 168.20(17) . . . . ?
C60 P2 Ru1 C6 57.6(2) . . . . ?
C48 P2 Ru1 C6 172.1(2) . . . . ?
C54 P2 Ru1 C6 -65.8(2) . . . . ?
C60 P2 Ru1 C5 -58.8(3) . . . . ?
C48 P2 Ru1 C5 55.7(3) . . . . ?
C54 P2 Ru1 C5 177.8(3) . . . . ?
C60 P2 Ru1 C2 -68.0(2) . . . . ?
C48 P2 Ru1 C2 46.5(2) . . . . ?
C54 P2 Ru1 C2 168.7(2) . . . . ?
C60 P2 Ru1 C1 -41.8(2) . . . . ?
C48 P2 Ru1 C1 72.7(2) . . . . ?
C54 P2 Ru1 C1 -165.2(2) . . . . ?
C60 P2 Ru1 C4 -112.7(3) . . . . ?
C48 P2 Ru1 C4 1.8(3) . . . . ?
C54 P2 Ru1 C4 123.9(3) . . . . ?
C60 P2 Ru1 C3 -103.6(2) . . . . ?
C48 P2 Ru1 C3 10.9(2) . . . . ?
C54 P2 Ru1 C3 133.1(2) . . . . ?
C60 P2 Ru1 P1 147.83(19) . . . . ?
C48 P2 Ru1 P1 -97.67(19) . . . . ?
C54 P2 Ru1 P1 24.5(2) . . . . ?
F2 C66 S1 O5 -57.2(6) . . . . ?
F1 C66 S1 O5 -178.2(5) . . . . ?
F3 C66 S1 O5 62.0(5) . . . . ?
F2 C66 S1 O3 64.2(6) . . . . ?
F1 C66 S1 O3 -56.8(5) . . . . ?
F3 C66 S1 O3 -176.6(4) . . . . ?
F2 C66 S1 O4 -177.9(5) . . . . ?
F1 C66 S1 O4 61.1(5) . . . . ?
F3 C66 S1 O4 -58.7(5) . . . . ?
